data_4318576
loop_
_publ_author_name
'Nikki L. Edleman'
'Anchuan Wang'
'John A. Belot'
'Andrew W. Metz'
'Jason R. Babcock'
'Amber M. Kawaoka'
'Jun Ni'
'Matthew V. Metz'
'Christine J. Flaschenriem'
'Charlotte L. Stern'
'Louise M. Liable-Sands'
'Arnold L. Rheingold'
'Paul R. Markworth'
'Robert P. H. Chang'
'Michael P. Chudzik'
'Carl R. Kannewurf'
'Tobin J. Marks'

_publ_section_title
;
 Synthesis and Characterization of Volatile, Fluorine-Free \b-Ketoiminate
 Lanthanide MOCVD Precursors and Their Implementation in Low-Temperature
 Growth of Epitaxial CeO2 Buffer Layers for Superconducting Electronics
;
_journal_name_full 'Inorganic Chemistry'
_journal_page_first 5005
_journal_page_last 5023
_journal_paper_doi 10.1021/ic020299h
_journal_volume 41
_journal_year 2002
_chemical_formula_sum 'C33 H60 Gd N3 O6'
_chemical_formula_weight 752.09
_chemical_name_common 'complex 6, Gd(tBuMeMe)3'
_chemical_name_systematic
;

  ?

;
_space_group_IT_number 14
_symmetry_cell_setting monoclinic
_symmetry_space_group_name_Hall '-P 2ybc'
_symmetry_space_group_name_H-M 'P 1 21/c 1'
_atom_sites_solution_hydrogens geom
_atom_sites_solution_primary direct
_atom_sites_solution_secondary difmap
_audit_creation_method SHELXL-97
_cell_angle_alpha 90.00
_cell_angle_beta 100.8080(10)
_cell_angle_gamma 90.00
_cell_formula_units_Z 4
_cell_length_a 10.6115(6)
_cell_length_b 25.2146(15)
_cell_length_c 14.1149(9)
_cell_measurement_temperature 153(2)
_cell_volume 3709.7(4)
_computing_structure_refinement 'SHELXL-97 (Sheldrick, 1997)'
_computing_structure_solution 'SHELXS-97 (Sheldrick, 1990)'
_diffrn_ambient_temperature 153(2)
_diffrn_measured_fraction_theta_full 0.926
_diffrn_measured_fraction_theta_max 0.926
_diffrn_radiation_monochromator graphite
_diffrn_radiation_source 'fine-focus sealed tube'
_diffrn_radiation_type MoK\a
_diffrn_radiation_wavelength 0.71073
_diffrn_reflns_av_R_equivalents 0.0278
_diffrn_reflns_av_sigmaI/netI 0.0254
_diffrn_reflns_limit_h_max 14
_diffrn_reflns_limit_h_min -14
_diffrn_reflns_limit_k_max 33
_diffrn_reflns_limit_k_min -32
_diffrn_reflns_limit_l_max 18
_diffrn_reflns_limit_l_min -19
_diffrn_reflns_number 33706
_diffrn_reflns_theta_full 28.95
_diffrn_reflns_theta_max 28.95
_diffrn_reflns_theta_min 1.62
_exptl_absorpt_coefficient_mu 1.830
_exptl_crystal_colour colorless
_exptl_crystal_density_diffrn 1.347
_exptl_crystal_density_method 'not measured'
_exptl_crystal_description block
_exptl_crystal_F_000 1564
_refine_diff_density_max 2.462
_refine_diff_density_min -0.710
_refine_diff_density_rms 0.097
_refine_ls_extinction_method none
_refine_ls_goodness_of_fit_ref 1.058
_refine_ls_hydrogen_treatment mixed
_refine_ls_matrix_type full
_refine_ls_number_parameters 388
_refine_ls_number_reflns 9106
_refine_ls_number_restraints 0
_refine_ls_restrained_S_all 1.058
_refine_ls_R_factor_all 0.0403
_refine_ls_R_factor_gt 0.0324
_refine_ls_shift/su_max 0.002
_refine_ls_shift/su_mean 0.000
_refine_ls_structure_factor_coef Fsqd
_refine_ls_weighting_details 'calc w=1/[\s^2^(Fo^2^)+(0.0404P)^2^+4.5571P] where P=(Fo^2^+2Fc^2^)/3'
_refine_ls_weighting_scheme calc
_refine_ls_wR_factor_gt 0.0780
_refine_ls_wR_factor_ref 0.0816
_reflns_number_gt 7759
_reflns_number_total 9106
_reflns_threshold_expression >2sigma(I)
_cod_data_source_file ic020299h_3.cif
_cod_data_source_block C33H60GdN3O6
_cod_database_code 4318576

loop_
_symmetry_equiv_pos_as_xyz
'x, y, z'
'-x, y+1/2, -z+1/2'
'-x, -y, -z'
'x, -y-1/2, z-1/2'

loop_
_atom_site_label
_atom_site_type_symbol
_atom_site_fract_x
_atom_site_fract_y
_atom_site_fract_z
_atom_site_U_iso_or_equiv
_atom_site_adp_type
_atom_site_occupancy
_atom_site_symmetry_multiplicity
_atom_site_calc_flag
_atom_site_refinement_flags
_atom_site_disorder_assembly
_atom_site_disorder_group
Gd1 Gd 0.383768(12) 0.136636(5) 0.763351(9) 0.02124(5) Uani 1 1 d . . .
C7 C 0.2050(3) 0.13371(11) 0.5438(2) 0.0258(5) Uani 1 1 d . . .
O10 O 0.3123(2) 0.12509(8) 0.60198(15) 0.0305(4) Uani 1 1 d . . .
N11 N 0.2329(2) 0.21260(9) 0.70369(17) 0.0274(5) Uani 1 1 d . . .
C21 C 0.2401(3) 0.25436(11) 0.7768(2) 0.0354(7) Uani 1 1 d . . .
H21A H 0.1759 0.2823 0.7541 0.043 Uiso 1 1 calc R . .
H21B H 0.3264 0.2708 0.7884 0.043 Uiso 1 1 calc R . .
C22 C 0.1233(3) 0.17466(11) 0.5539(2) 0.0287(6) Uani 1 1 d . . .
H22A H 0.0462 0.1767 0.5074 0.034 Uiso 1 1 calc R . .
C24 C 0.1426(3) 0.21475(11) 0.6277(2) 0.0272(6) Uani 1 1 d . . .
C28 C 0.1748(3) 0.09468(12) 0.4588(2) 0.0325(6) Uani 1 1 d . . .
C29 C 0.2839(4) 0.09769(15) 0.4018(2) 0.0478(9) Uani 1 1 d . . .
H29A H 0.2872 0.1334 0.3751 0.072 Uiso 1 1 calc R . .
H29B H 0.2687 0.0718 0.3491 0.072 Uiso 1 1 calc R . .
H29C H 0.3655 0.0898 0.4447 0.072 Uiso 1 1 calc R . .
C37 C 0.0465(3) 0.26037(14) 0.6085(2) 0.0415(8) Uani 1 1 d . . .
H37A H 0.0654 0.2863 0.6609 0.062 Uiso 1 1 calc R . .
H37B H -0.0406 0.2466 0.6049 0.062 Uiso 1 1 calc R . .
H37C H 0.0530 0.2775 0.5473 0.062 Uiso 1 1 calc R . .
C51 C 0.1720(4) 0.03867(14) 0.5002(3) 0.0502(9) Uani 1 1 d . . .
H51A H 0.2532 0.0315 0.5442 0.075 Uiso 1 1 calc R . .
H51B H 0.1600 0.0128 0.4474 0.075 Uiso 1 1 calc R . .
H51C H 0.1009 0.0358 0.5354 0.075 Uiso 1 1 calc R . .
O2 O 0.57119(19) 0.10830(8) 0.68479(15) 0.0304(4) Uani 1 1 d . . .
O1 O 0.20970(18) 0.10148(7) 0.80688(15) 0.0290(4) Uani 1 1 d . . .
O3 O 0.52930(18) 0.20381(7) 0.79287(14) 0.0268(4) Uani 1 1 d . . .
O4 O 0.31688(19) 0.19558(8) 0.91041(14) 0.0285(4) Uani 1 1 d . . .
N3 N 0.5386(2) 0.11027(9) 0.91683(16) 0.0241(4) Uani 1 1 d . . .
N1 N 0.3992(2) 0.03666(9) 0.74678(17) 0.0256(5) Uani 1 1 d . . .
C9 C 0.6508(3) 0.13096(10) 0.95247(19) 0.0241(5) Uani 1 1 d . . .
C1 C 0.1434(3) 0.05833(10) 0.7964(2) 0.0246(5) Uani 1 1 d . . .
C3 C 0.3095(3) 0.00095(11) 0.74123(19) 0.0264(5) Uani 1 1 d . . .
C6 C 0.6436(3) 0.21033(11) 0.8418(2) 0.0255(5) Uani 1 1 d . . .
C8 C 0.7025(3) 0.17686(11) 0.9134(2) 0.0275(6) Uani 1 1 d . . .
H8A H 0.7890 0.1852 0.9407 0.033 Uiso 1 1 calc R . .
C4 C 0.5275(3) 0.02068(12) 0.7317(2) 0.0342(7) Uani 1 1 d . . .
H4A H 0.5258 -0.0171 0.7123 0.041 Uiso 1 1 calc R . .
H4B H 0.5900 0.0245 0.7929 0.041 Uiso 1 1 calc R . .
C2 C 0.1859(3) 0.01141(11) 0.7650(2) 0.0294(6) Uani 1 1 d . . .
H2A H 0.1273 -0.0174 0.7582 0.035 Uiso 1 1 calc R . .
C11 C 0.3899(3) 0.07880(12) 1.0216(2) 0.0319(6) Uani 1 1 d . . .
H11A H 0.3243 0.1010 0.9807 0.038 Uiso 1 1 calc R . .
H11B H 0.3477 0.0460 1.0386 0.038 Uiso 1 1 calc R . .
C13 C 0.4101(3) 0.22344(12) 0.9796(2) 0.0320(6) Uani 1 1 d . . .
H13A H 0.3668 0.2418 1.0256 0.048 Uiso 1 1 calc R . .
H13B H 0.4548 0.2494 0.9461 0.048 Uiso 1 1 calc R . .
H13C H 0.4722 0.1981 1.0142 0.048 Uiso 1 1 calc R . .
C10 C 0.4940(3) 0.06465(11) 0.9665(2) 0.0293(6) Uani 1 1 d . . .
H10A H 0.5678 0.0495 1.0118 0.035 Uiso 1 1 calc R . .
H10B H 0.4614 0.0370 0.9183 0.035 Uiso 1 1 calc R . .
C20 C 0.5691(3) 0.05417(12) 0.6550(2) 0.0343(7) Uani 1 1 d . . .
H20A H 0.6556 0.0432 0.6458 0.041 Uiso 1 1 calc R . .
H20B H 0.5086 0.0496 0.5930 0.041 Uiso 1 1 calc R . .
C12 C 0.7121(3) 0.26195(11) 0.8212(2) 0.0311(6) Uani 1 1 d . . .
O5 O 0.4425(2) 0.10682(9) 1.10668(15) 0.0374(5) Uani 1 1 d . . .
C31 C 0.7361(3) 0.10821(13) 1.0420(2) 0.0332(6) Uani 1 1 d . . .
H31A H 0.6943 0.0771 1.0642 0.050 Uiso 1 1 calc R . .
H31B H 0.7499 0.1351 1.0930 0.050 Uiso 1 1 calc R . .
H31C H 0.8188 0.0977 1.0265 0.050 Uiso 1 1 calc R . .
C15 C 0.0090(3) 0.06432(12) 0.8210(2) 0.0314(6) Uani 1 1 d . . .
C25 C 0.2138(3) 0.23007(13) 0.8688(2) 0.0341(7) Uani 1 1 d . . .
H25A H 0.2041 0.2585 0.9153 0.041 Uiso 1 1 calc R . .
H25B H 0.1327 0.2097 0.8550 0.041 Uiso 1 1 calc R . .
C19 C 0.3281(3) -0.05586(11) 0.7103(2) 0.0344(6) Uani 1 1 d . . .
H19A H 0.4142 -0.0598 0.6953 0.052 Uiso 1 1 calc R . .
H19B H 0.2637 -0.0643 0.6530 0.052 Uiso 1 1 calc R . .
H19C H 0.3186 -0.0801 0.7628 0.052 Uiso 1 1 calc R . .
C23 C 0.6049(3) 0.14232(13) 0.6123(3) 0.0396(7) Uani 1 1 d . . .
H23A H 0.6777 0.1271 0.5881 0.059 Uiso 1 1 calc R . .
H23B H 0.6285 0.1774 0.6401 0.059 Uiso 1 1 calc R . .
H23C H 0.5315 0.1458 0.5590 0.059 Uiso 1 1 calc R . .
C17 C 0.0245(3) 0.08872(17) 0.9222(3) 0.0483(9) Uani 1 1 d . . .
H17A H -0.0601 0.0930 0.9396 0.072 Uiso 1 1 calc R . .
H17B H 0.0663 0.1234 0.9226 0.072 Uiso 1 1 calc R . .
H17C H 0.0773 0.0653 0.9690 0.072 Uiso 1 1 calc R . .
C26 C 0.8540(3) 0.25222(15) 0.8205(3) 0.0498(9) Uani 1 1 d . . .
H26A H 0.8948 0.2857 0.8076 0.075 Uiso 1 1 calc R . .
H26B H 0.8623 0.2264 0.7700 0.075 Uiso 1 1 calc R . .
H26C H 0.8961 0.2383 0.8833 0.075 Uiso 1 1 calc R . .
C16 C -0.0666(3) 0.10261(15) 0.7475(3) 0.0442(8) Uani 1 1 d . . .
H16A H -0.0771 0.0871 0.6829 0.066 Uiso 1 1 calc R . .
H16B H -0.0199 0.1362 0.7489 0.066 Uiso 1 1 calc R . .
H16C H -0.1512 0.1091 0.7637 0.066 Uiso 1 1 calc R . .
C18 C -0.0645(3) 0.01224(15) 0.8191(3) 0.0520(10) Uani 1 1 d . . .
H18A H -0.0755 -0.0033 0.7544 0.078 Uiso 1 1 calc R . .
H18B H -0.1489 0.0190 0.8354 0.078 Uiso 1 1 calc R . .
H18C H -0.0163 -0.0124 0.8661 0.078 Uiso 1 1 calc R . .
C27 C 0.6526(4) 0.28523(18) 0.7242(3) 0.0697(14) Uani 1 1 d . . .
H27A H 0.5610 0.2915 0.7220 0.105 Uiso 1 1 calc R . .
H27B H 0.6636 0.2604 0.6729 0.105 Uiso 1 1 calc R . .
H27C H 0.6949 0.3189 0.7149 0.105 Uiso 1 1 calc R . .
C30 C 0.7023(5) 0.30176(14) 0.9009(4) 0.0659(13) Uani 1 1 d . . .
H30A H 0.6118 0.3086 0.9024 0.099 Uiso 1 1 calc R . .
H30B H 0.7441 0.3350 0.8883 0.099 Uiso 1 1 calc R . .
H30C H 0.7448 0.2873 0.9632 0.099 Uiso 1 1 calc R . .
C32 C 0.3453(4) 0.12428(18) 1.1551(3) 0.0562(10) Uani 1 1 d . . .
H32A H 0.3840 0.1436 1.2136 0.084 Uiso 1 1 calc R . .
H32B H 0.2978 0.0936 1.1726 0.084 Uiso 1 1 calc R . .
H32C H 0.2864 0.1478 1.1126 0.084 Uiso 1 1 calc R . .
C14 C 0.0487(4) 0.10638(19) 0.3907(3) 0.0680(14) Uani 1 1 d . . .
H14A H 0.0515 0.1422 0.3641 0.102 Uiso 1 1 calc R . .
H14B H -0.0222 0.1040 0.4262 0.102 Uiso 1 1 calc R . .
H14C H 0.0355 0.0805 0.3380 0.102 Uiso 1 1 calc R . .

loop_
_atom_site_aniso_label
_atom_site_aniso_U_11
_atom_site_aniso_U_22
_atom_site_aniso_U_33
_atom_site_aniso_U_23
_atom_site_aniso_U_13
_atom_site_aniso_U_12
Gd1 0.02085(7) 0.01882(7) 0.02391(7) -0.00023(5) 0.00386(5) -0.00066(5)
C7 0.0251(13) 0.0291(14) 0.0234(13) -0.0003(10) 0.0051(10) -0.0005(11)
O10 0.0281(10) 0.0332(10) 0.0285(10) -0.0033(8) 0.0012(8) 0.0055(8)
N11 0.0319(12) 0.0219(11) 0.0275(12) -0.0026(9) 0.0035(10) 0.0015(9)
C21 0.0457(18) 0.0217(13) 0.0352(16) -0.0060(12) -0.0021(13) 0.0065(12)
C22 0.0259(13) 0.0326(14) 0.0263(13) -0.0008(11) 0.0017(11) 0.0028(11)
C24 0.0274(14) 0.0262(13) 0.0287(14) 0.0017(11) 0.0071(11) 0.0021(11)
C28 0.0372(16) 0.0323(15) 0.0255(14) -0.0047(11) -0.0004(12) 0.0038(12)
C29 0.069(2) 0.0449(19) 0.0333(17) -0.0036(15) 0.0204(17) 0.0030(18)
C37 0.0397(18) 0.0427(18) 0.0383(17) -0.0073(14) -0.0026(14) 0.0157(14)
C51 0.075(3) 0.0351(17) 0.0403(19) -0.0087(15) 0.0095(18) -0.0134(17)
O2 0.0282(10) 0.0305(10) 0.0348(11) -0.0005(9) 0.0118(8) -0.0007(8)
O1 0.0258(10) 0.0232(9) 0.0395(11) -0.0048(8) 0.0098(8) -0.0044(8)
O3 0.0257(10) 0.0233(9) 0.0307(10) 0.0033(8) 0.0033(8) -0.0033(8)
O4 0.0284(10) 0.0274(10) 0.0296(10) -0.0034(8) 0.0048(8) 0.0010(8)
N3 0.0287(12) 0.0206(10) 0.0244(11) 0.0012(9) 0.0083(9) 0.0000(9)
N1 0.0261(12) 0.0210(11) 0.0308(12) 0.0000(9) 0.0078(9) 0.0010(9)
C9 0.0261(13) 0.0249(13) 0.0227(12) -0.0006(10) 0.0086(10) 0.0067(10)
C1 0.0243(13) 0.0240(12) 0.0252(13) 0.0005(10) 0.0041(10) -0.0035(10)
C3 0.0329(14) 0.0221(12) 0.0237(13) -0.0009(10) 0.0044(11) 0.0021(11)
C6 0.0258(13) 0.0227(12) 0.0287(14) -0.0005(10) 0.0070(11) -0.0033(10)
C8 0.0220(13) 0.0283(13) 0.0315(14) 0.0005(11) 0.0032(11) -0.0019(11)
C4 0.0367(16) 0.0233(13) 0.0460(18) 0.0009(12) 0.0170(14) 0.0034(12)
C2 0.0301(14) 0.0220(13) 0.0357(15) -0.0015(11) 0.0056(12) -0.0036(11)
C11 0.0330(15) 0.0329(15) 0.0304(15) 0.0065(12) 0.0078(12) -0.0048(12)
C13 0.0313(15) 0.0336(15) 0.0298(15) -0.0074(12) 0.0029(12) 0.0001(12)
C10 0.0383(16) 0.0212(12) 0.0298(14) 0.0036(11) 0.0097(12) -0.0020(11)
C20 0.0308(15) 0.0338(15) 0.0406(17) -0.0025(13) 0.0128(13) 0.0031(12)
C12 0.0303(15) 0.0254(13) 0.0378(16) 0.0018(12) 0.0069(12) -0.0073(11)
O5 0.0391(12) 0.0468(13) 0.0281(11) -0.0033(9) 0.0107(9) 0.0026(10)
C31 0.0326(15) 0.0382(16) 0.0288(14) 0.0069(12) 0.0056(12) 0.0064(13)
C15 0.0229(13) 0.0329(15) 0.0398(16) -0.0049(12) 0.0099(12) -0.0048(11)
C25 0.0310(15) 0.0380(16) 0.0327(15) -0.0118(13) 0.0043(12) 0.0065(12)
C19 0.0395(17) 0.0225(13) 0.0411(17) -0.0038(12) 0.0072(13) 0.0007(12)
C23 0.0380(17) 0.0434(18) 0.0410(18) 0.0090(14) 0.0166(14) -0.0007(14)
C17 0.0363(17) 0.070(2) 0.0435(19) -0.0107(18) 0.0207(15) -0.0024(17)
C26 0.0382(18) 0.0423(19) 0.073(3) 0.0104(18) 0.0198(18) -0.0115(15)
C16 0.0271(15) 0.049(2) 0.056(2) 0.0016(16) 0.0071(15) 0.0080(14)
C18 0.0362(18) 0.0438(19) 0.082(3) -0.0004(19) 0.0263(19) -0.0091(15)
C27 0.066(3) 0.056(2) 0.076(3) 0.039(2) -0.018(2) -0.029(2)
C30 0.095(3) 0.0281(17) 0.089(3) -0.0138(19) 0.054(3) -0.0182(19)
C32 0.058(2) 0.067(3) 0.051(2) -0.0037(19) 0.0290(19) 0.008(2)
C14 0.061(3) 0.071(3) 0.057(2) -0.035(2) -0.028(2) 0.024(2)

loop_
_atom_type_symbol
_atom_type_description
_atom_type_scat_dispersion_real
_atom_type_scat_dispersion_imag
_atom_type_scat_source
C C 0.0033 0.0016 'International Tables Vol C Tables 4.2.6.8 and 6.1.1.4'
H H 0.0000 0.0000 'International Tables Vol C Tables 4.2.6.8 and 6.1.1.4'
N N 0.0061 0.0033 'International Tables Vol C Tables 4.2.6.8 and 6.1.1.4'
O O 0.0106 0.0060 'International Tables Vol C Tables 4.2.6.8 and 6.1.1.4'
Gd Gd -0.1653 3.9035 'International Tables Vol C Tables 4.2.6.8 and 6.1.1.4'

loop_
_geom_angle_atom_site_label_1
_geom_angle_atom_site_label_2
_geom_angle_atom_site_label_3
_geom_angle
_geom_angle_site_symmetry_1
_geom_angle_site_symmetry_3
_geom_angle_publ_flag
O1 Gd1 O3 144.22(7) . . ?
O1 Gd1 O10 94.98(8) . . ?
O3 Gd1 O10 111.39(7) . . ?
O1 Gd1 N11 83.58(8) . . ?
O3 Gd1 N11 82.14(7) . . ?
O10 Gd1 N11 72.17(7) . . ?
O1 Gd1 N1 72.70(7) . . ?
O3 Gd1 N1 134.58(7) . . ?
O10 Gd1 N1 78.25(7) . . ?
N11 Gd1 N1 140.03(7) . . ?
O1 Gd1 N3 95.57(7) . . ?
O3 Gd1 N3 74.43(7) . . ?
O10 Gd1 N3 148.87(7) . . ?
N11 Gd1 N3 138.16(7) . . ?
N1 Gd1 N3 77.12(7) . . ?
O1 Gd1 O2 139.37(7) . . ?
O3 Gd1 O2 74.39(7) . . ?
O10 Gd1 O2 70.77(7) . . ?
N11 Gd1 O2 124.15(7) . . ?
N1 Gd1 O2 67.26(7) . . ?
N3 Gd1 O2 82.29(7) . . ?
O1 Gd1 O4 70.35(6) . . ?
O3 Gd1 O4 73.88(6) . . ?
O10 Gd1 O4 137.55(6) . . ?
N11 Gd1 O4 66.84(7) . . ?
N1 Gd1 O4 129.47(7) . . ?
N3 Gd1 O4 73.51(6) . . ?
O2 Gd1 O4 144.15(6) . . ?
O10 C7 C22 124.0(3) . . ?
O10 C7 C28 114.7(2) . . ?
C22 C7 C28 121.3(3) . . ?
C7 O10 Gd1 134.62(18) . . ?
C24 N11 C21 118.9(2) . . ?
C24 N11 Gd1 128.90(18) . . ?
C21 N11 Gd1 111.25(17) . . ?
N11 C21 C25 108.7(2) . . ?
C7 C22 C24 126.7(3) . . ?
N11 C24 C22 123.5(3) . . ?
N11 C24 C37 122.9(3) . . ?
C22 C24 C37 113.6(2) . . ?
C14 C28 C29 108.7(3) . . ?
C14 C28 C51 110.0(3) . . ?
C29 C28 C51 108.5(3) . . ?
C14 C28 C7 113.5(3) . . ?
C29 C28 C7 108.1(3) . . ?
C51 C28 C7 108.0(2) . . ?
C20 O2 C23 110.8(2) . . ?
C20 O2 Gd1 115.15(16) . . ?
C23 O2 Gd1 117.51(18) . . ?
C1 O1 Gd1 139.85(18) . . ?
C6 O3 Gd1 136.93(17) . . ?
C25 O4 C13 110.9(2) . . ?
C25 O4 Gd1 107.68(15) . . ?
C13 O4 Gd1 122.32(16) . . ?
C9 N3 C10 118.6(2) . . ?
C9 N3 Gd1 128.07(18) . . ?
C10 N3 Gd1 113.31(17) . . ?
C3 N1 C4 119.2(2) . . ?
C3 N1 Gd1 129.27(18) . . ?
C4 N1 Gd1 111.22(16) . . ?
N3 C9 C8 124.0(2) . . ?
N3 C9 C31 121.6(2) . . ?
C8 C9 C31 114.4(2) . . ?
O1 C1 C2 124.1(3) . . ?
O1 C1 C15 113.6(2) . . ?
C2 C1 C15 122.3(2) . . ?
N1 C3 C2 123.2(2) . . ?
N1 C3 C19 122.4(3) . . ?
C2 C3 C19 114.4(2) . . ?
O3 C6 C8 124.7(2) . . ?
O3 C6 C12 115.8(2) . . ?
C8 C6 C12 119.4(2) . . ?
C6 C8 C9 128.6(3) . . ?
N1 C4 C20 110.8(2) . . ?
C1 C2 C3 127.2(3) . . ?
O5 C11 C10 110.2(2) . . ?
N3 C10 C11 113.1(2) . . ?
O2 C20 C4 108.4(2) . . ?
C27 C12 C30 109.7(3) . . ?
C27 C12 C26 107.5(3) . . ?
C30 C12 C26 108.3(3) . . ?
C27 C12 C6 111.5(3) . . ?
C30 C12 C6 108.4(3) . . ?
C26 C12 C6 111.4(2) . . ?
C32 O5 C11 111.0(3) . . ?
C18 C15 C16 109.3(3) . . ?
C18 C15 C17 109.1(3) . . ?
C16 C15 C17 109.2(3) . . ?
C18 C15 C1 113.8(3) . . ?
C16 C15 C1 107.4(2) . . ?
C17 C15 C1 107.9(2) . . ?
O4 C25 C21 110.4(2) . . ?

loop_
_geom_bond_atom_site_label_1
_geom_bond_atom_site_label_2
_geom_bond_distance
_geom_bond_site_symmetry_2
_geom_bond_publ_flag
Gd1 O1 2.2362(19) . ?
Gd1 O3 2.2773(19) . ?
Gd1 O10 2.280(2) . ?
Gd1 N11 2.537(2) . ?
Gd1 N1 2.540(2) . ?
Gd1 N3 2.549(2) . ?
Gd1 O2 2.554(2) . ?
Gd1 O4 2.7520(19) . ?
C7 O10 1.292(3) . ?
C7 C22 1.373(4) . ?
C7 C28 1.537(4) . ?
N11 C24 1.298(4) . ?
N11 C21 1.467(4) . ?
C21 C25 1.509(5) . ?
C22 C24 1.439(4) . ?
C24 C37 1.527(4) . ?
C28 C14 1.523(5) . ?
C28 C29 1.531(5) . ?
C28 C51 1.531(5) . ?
O2 C20 1.427(4) . ?
O2 C23 1.431(4) . ?
O1 C1 1.289(3) . ?
O3 C6 1.289(3) . ?
O4 C25 1.434(4) . ?
O4 C13 1.436(3) . ?
N3 C9 1.311(4) . ?
N3 C10 1.470(3) . ?
N1 C3 1.302(4) . ?
N1 C4 1.473(4) . ?
C9 C8 1.434(4) . ?
C9 C31 1.522(4) . ?
C1 C2 1.369(4) . ?
C1 C15 1.538(4) . ?
C3 C2 1.437(4) . ?
C3 C19 1.521(4) . ?
C6 C8 1.374(4) . ?
C6 C12 1.545(4) . ?
C4 C20 1.503(4) . ?
C11 O5 1.415(4) . ?
C11 C10 1.509(4) . ?
C12 C27 1.514(5) . ?
C12 C30 1.526(5) . ?
C12 C26 1.528(5) . ?
O5 C32 1.410(4) . ?
C15 C18 1.525(4) . ?
C15 C16 1.530(5) . ?
C15 C17 1.535(5) . ?
